data_1576098
loop_
_publ_author_name
'Chen, Xiang'
'Tao, Siyu'
'Chen, Ruijia'
'Zhao, Zihao'
'Zhang, Qiang'
'Li, Anze'
'Yang, Guangxin'
'Liu, Wenbin'
'Yuan, Wang Zhang'

_publ_section_title
;
 Site-selective thionation and doping enabled tunable full-color emission
 in nonconventional luminophores.
;
_journal_issue 3
_journal_name_full 'Materials horizons'
_journal_page_first 1412
_journal_page_last 1420
_journal_paper_doi 10.1039/d5mh01519g
_journal_volume 13
_journal_year 2026
_chemical_formula_moiety 'C3 H4 N2 O S'
_chemical_formula_sum 'C3 H4 N2 O S'
_chemical_formula_weight 116.14
_space_group_crystal_system monoclinic
_space_group_IT_number 14
_space_group_name_Hall '-P 2ybc'
_space_group_name_H-M_alt 'P 1 21/c 1'
_atom_sites_solution_hydrogens geom
_audit_creation_date 2025-09-25
_audit_creation_method
;
Olex2 1.5-ac6-018
(compiled 2024.02.14 svn.r2f8d729c for Rigaku Oxford Diffraction, GUI svn.r6920)
;
_audit_update_record
;
2025-09-25 deposited with the CCDC.	2025-10-22 downloaded from the CCDC.
;
_cell_angle_alpha 90
_cell_angle_beta 99.493(5)
_cell_angle_gamma 90
_cell_formula_units_Z 4
_cell_length_a 5.6533(5)
_cell_length_b 11.5377(10)
_cell_length_c 7.4907(8)
_cell_measurement_reflns_used 4634
_cell_measurement_temperature 295(2)
_cell_measurement_theta_max 68.13
_cell_measurement_theta_min 7.12
_cell_volume 481.90(8)
_computing_cell_refinement ' APEX5 v2023.9--2 (Bruker AXS)'
_computing_data_collection 'Bruker Instrument Service vV6.2.16'
_computing_data_reduction 'SAINT V8.40B (Bruker AXS LLC, 2019)'
_computing_molecular_graphics 'Olex2 1.5-ac6-018 (Dolomanov et al., 2009)'
_computing_publication_material 'Olex2 1.5-ac6-018 (Dolomanov et al., 2009)'
_computing_structure_refinement 'SHELXL--2019/1 (Sheldrick, 2019)'
_diffrn_ambient_temperature 295.00
_diffrn_measured_fraction_theta_full 0.997
_diffrn_measured_fraction_theta_max 0.995
_diffrn_measurement_device_type 'Bruker APEX-II CCD'
_diffrn_measurement_method '\f and \w scans'
_diffrn_radiation_type CuK\a
_diffrn_radiation_wavelength 1.54178
_diffrn_reflns_av_R_equivalents 0.0404
_diffrn_reflns_av_unetI/netI 0.0243
_diffrn_reflns_Laue_measured_fraction_full 0.997
_diffrn_reflns_Laue_measured_fraction_max 0.995
_diffrn_reflns_limit_h_max 6
_diffrn_reflns_limit_h_min -6
_diffrn_reflns_limit_k_max 13
_diffrn_reflns_limit_k_min -13
_diffrn_reflns_limit_l_max 8
_diffrn_reflns_limit_l_min -9
_diffrn_reflns_number 6115
_diffrn_reflns_point_group_measured_fraction_full 0.997
_diffrn_reflns_point_group_measured_fraction_max 0.995
_diffrn_reflns_theta_full 67.679
_diffrn_reflns_theta_max 68.246
_diffrn_reflns_theta_min 7.117
_diffrn_source_current 40.0
_diffrn_source_power 1.8
_diffrn_source_voltage 45.0
_diffrn_standards_number 0
_exptl_absorpt_coefficient_mu 4.891
_exptl_absorpt_correction_T_max 0.7531
_exptl_absorpt_correction_T_min 0.5126
_exptl_absorpt_correction_type multi-scan
_exptl_absorpt_process_details
;
SADABS-2016/2 (Bruker,2016/2) was used for absorption correction.
wR2(int) was 0.1059 before and 0.0714 after correction.
The Ratio of minimum to maximum transmission is 0.6807.
The \l/2 correction factor is Not present.
;
_exptl_crystal_colour colourless
_exptl_crystal_colour_primary colourless
_exptl_crystal_density_diffrn 1.601
_exptl_crystal_description block
_exptl_crystal_F_000 240
_exptl_crystal_size_max 0.2
_exptl_crystal_size_mid 0.2
_exptl_crystal_size_min 0.2
_refine_diff_density_max 0.392
_refine_diff_density_min -0.213
_refine_diff_density_rms 0.054
_refine_ls_extinction_method none
_refine_ls_goodness_of_fit_ref 1.085
_refine_ls_hydrogen_treatment constr
_refine_ls_matrix_type full
_refine_ls_number_parameters 64
_refine_ls_number_reflns 883
_refine_ls_number_restraints 0
_refine_ls_restrained_S_all 1.085
_refine_ls_R_factor_all 0.0401
_refine_ls_R_factor_gt 0.0384
_refine_ls_shift/su_max 0.000
_refine_ls_shift/su_mean 0.000
_refine_ls_structure_factor_coef Fsqd
_refine_ls_weighting_details 'w=1/[\s^2^(Fo^2^)+(0.0635P)^2^+0.1785P] where P=(Fo^2^+2Fc^2^)/3'
_refine_ls_weighting_scheme calc
_refine_ls_wR_factor_gt 0.1069
_refine_ls_wR_factor_ref 0.1086
_reflns_Friedel_coverage 0.000
_reflns_number_gt 823
_reflns_number_total 883
_reflns_threshold_expression 'I > 2\s(I)'
_cod_data_source_file d5mh01519g2.cif
_cod_data_source_block t_a
_cod_depositor_comments 'Adding full bibliography for 1576098--1576100.cif.'
_cod_database_code 1576098
_shelx_shelxl_version_number 2019/1
_shelx_space_group_comment
;
The symmetry employed for this shelxl refinement is uniquely defined
by the following loop, which should always be used as a source of
symmetry information in preference to the above space-group names.
They are only intended as comments.
;
_shelx_estimated_absorpt_t_max 0.441
_shelx_estimated_absorpt_t_min 0.441
_olex2_refinement_description
;
1. Fixed Uiso
 At 1.2 times of:
  All C(H,H) groups, All N(H) groups
2.a Secondary CH2 refined with riding coordinates:
 C3(H3A,H3B)
2.b Aromatic/amide H refined with riding coordinates:
 N1(H1), N2(H2)
;
_olex2_submission_special_instructions 'No special instructions were received'

loop_
_space_group_symop_operation_xyz
'x, y, z'
'-x, y+1/2, -z+1/2'
'-x, -y, -z'
'x, -y-1/2, z-1/2'

loop_
_atom_site_label
_atom_site_type_symbol
_atom_site_fract_x
_atom_site_fract_y
_atom_site_fract_z
_atom_site_U_iso_or_equiv
_atom_site_adp_type
_atom_site_occupancy
_atom_site_site_symmetry_order
_atom_site_calc_flag
_atom_site_refinement_flags_posn
_atom_site_refinement_flags_adp
_atom_site_refinement_flags_occupancy
_atom_site_disorder_assembly
_atom_site_disorder_group
S1 S 0.08027(10) 0.13867(4) 0.56975(8) 0.0542(3) Uani 1 1 d . . . . .
C1 C 0.2368(3) 0.25773(16) 0.6295(3) 0.0389(5) Uani 1 1 d . . . . .
O1 O 0.3007(2) 0.55549(11) 0.6222(2) 0.0471(4) Uani 1 1 d . . . . .
N1 N 0.4508(3) 0.26805(15) 0.7331(3) 0.0455(5) Uani 1 1 d . . . . .
H1 H 0.535928 0.209893 0.777435 0.055 Uiso 1 1 calc R U . . .
N2 N 0.1628(3) 0.36886(13) 0.5776(2) 0.0403(4) Uani 1 1 d . . . . .
H2 H 0.029835 0.384040 0.507748 0.048 Uiso 1 1 calc R U . . .
C2 C 0.3221(3) 0.45120(16) 0.6483(3) 0.0386(5) Uani 1 1 d . . . . .
C3 C 0.5249(3) 0.38716(17) 0.7632(3) 0.0435(5) Uani 1 1 d . . . . .
H3A H 0.676636 0.401733 0.722803 0.052 Uiso 1 1 calc R U . . .
H3B H 0.538502 0.408218 0.889826 0.052 Uiso 1 1 calc R U . . .

loop_
_atom_site_aniso_label
_atom_site_aniso_U_11
_atom_site_aniso_U_22
_atom_site_aniso_U_33
_atom_site_aniso_U_23
_atom_site_aniso_U_13
_atom_site_aniso_U_12
S1 0.0522(4) 0.0373(4) 0.0660(4) -0.0006(2) -0.0116(3) -0.0089(2)
C1 0.0344(9) 0.0365(11) 0.0423(10) -0.0005(7) -0.0046(7) 0.0022(7)
O1 0.0383(7) 0.0327(8) 0.0640(9) -0.0007(6) -0.0101(6) 0.0003(6)
N1 0.0357(8) 0.0352(9) 0.0587(10) 0.0037(7) -0.0127(7) 0.0040(7)
N2 0.0306(8) 0.0342(9) 0.0497(10) -0.0001(6) -0.0120(7) 0.0006(6)
C2 0.0310(9) 0.0367(10) 0.0449(10) -0.0015(8) -0.0033(8) 0.0000(8)
C3 0.0330(10) 0.0393(11) 0.0523(12) 0.0018(8) -0.0102(8) -0.0003(8)

loop_
_atom_type_symbol
_atom_type_description
_atom_type_scat_dispersion_real
_atom_type_scat_dispersion_imag
_atom_type_scat_source
C C 0.0181 0.0091 'International Tables Vol C Tables 4.2.6.8 and 6.1.1.4'
H H 0.0000 0.0000 'International Tables Vol C Tables 4.2.6.8 and 6.1.1.4'
N N 0.0311 0.0180 'International Tables Vol C Tables 4.2.6.8 and 6.1.1.4'
O O 0.0492 0.0322 'International Tables Vol C Tables 4.2.6.8 and 6.1.1.4'
S S 0.3331 0.5567 'International Tables Vol C Tables 4.2.6.8 and 6.1.1.4'

loop_
_geom_angle_atom_site_label_1
_geom_angle_atom_site_label_2
_geom_angle_atom_site_label_3
_geom_angle
_geom_angle_site_symmetry_1
_geom_angle_site_symmetry_3
_geom_angle_publ_flag
N1 C1 S1 128.76(15) . . ?
N1 C1 N2 106.53(16) . . ?
N2 C1 S1 124.71(14) . . ?
C1 N1 H1 123.6 . . ?
C1 N1 C3 112.89(15) . . ?
C3 N1 H1 123.6 . . ?
C1 N2 H2 123.6 . . ?
C2 N2 C1 112.89(15) . . ?
C2 N2 H2 123.6 . . ?
O1 C2 N2 125.86(18) . . ?
O1 C2 C3 128.28(18) . . ?
N2 C2 C3 105.86(16) . . ?
N1 C3 C2 101.73(15) . . ?
N1 C3 H3A 111.4 . . ?
N1 C3 H3B 111.4 . . ?
C2 C3 H3A 111.4 . . ?
C2 C3 H3B 111.4 . . ?
H3A C3 H3B 109.3 . . ?

loop_
_geom_bond_atom_site_label_1
_geom_bond_atom_site_label_2
_geom_bond_distance
_geom_bond_site_symmetry_2
_geom_bond_publ_flag
S1 C1 1.6551(19) . ?
C1 N1 1.330(3) . ?
C1 N2 1.384(2) . ?
O1 C2 1.222(2) . ?
N1 H1 0.8600 . ?
N1 C3 1.444(3) . ?
N2 H2 0.8600 . ?
N2 C2 1.355(2) . ?
C2 C3 1.508(3) . ?
C3 H3A 0.9700 . ?
C3 H3B 0.9700 . ?

loop_
_geom_hbond_atom_site_label_D
_geom_hbond_atom_site_label_H
_geom_hbond_atom_site_label_A
_geom_hbond_distance_DH
_geom_hbond_distance_HA
_geom_hbond_distance_DA
_geom_hbond_angle_DHA
_geom_hbond_site_symmetry_A
_geom_hbond_publ_flag
N1 H1 O1 0.86 2.09 2.943(2) 172.1 2_646 yes
N2 H2 O1 0.86 2.08 2.928(2) 168.7 3_566 yes
C3 H3A O1 0.97 2.65 3.268(3) 121.5 3_666 yes

loop_
_geom_torsion_atom_site_label_1
_geom_torsion_atom_site_label_2
_geom_torsion_atom_site_label_3
_geom_torsion_atom_site_label_4
_geom_torsion
_geom_torsion_site_symmetry_1
_geom_torsion_site_symmetry_2
_geom_torsion_site_symmetry_3
_geom_torsion_site_symmetry_4
_geom_torsion_publ_flag
S1 C1 N1 C3 -176.89(15) . . . . ?
S1 C1 N2 C2 178.63(15) . . . . ?
C1 N1 C3 C2 -3.4(2) . . . . ?
C1 N2 C2 O1 179.27(19) . . . . ?
C1 N2 C2 C3 -0.8(2) . . . . ?
O1 C2 C3 N1 -177.7(2) . . . . ?
N1 C1 N2 C2 -1.3(2) . . . . ?
N2 C1 N1 C3 3.0(2) . . . . ?
N2 C2 C3 N1 2.4(2) . . . . ?
